data_7026131
loop_
_publ_author_name
'D\'iez-Gonz\'alez, Silvia'
'Escudero-Ad\'an, Eduardo C'
'Benet-Buchholz, Jordi'
'Stevens, Edwin D.'
'Slawin, Alexandra M. Z.'
'Nolan, Steven P.'

_publ_section_title
;
 [(NHC)CuX] complexes: synthesis, characterization and catalytic
 activities in reduction reactions and Click chemistry. On the advantage
 of using well-defined catalytic systems.
;
_journal_issue 32
_journal_name_full 'Dalton transactions (Cambridge, England : 2003)'
_journal_page_first 7595
_journal_page_last 7606
_journal_paper_doi 10.1039/c0dt00218f
_journal_volume 39
_journal_year 2010
_chemical_formula_moiety 'C45 H72 Cu3 I3 N6,C2 H3 N,(C6 H14)0.25'
_chemical_formula_sum 'C48.5 H78.5 Cu3 I3 N7'
_chemical_formula_weight 1331.00
_chemical_name_systematic
;
?
;
_space_group_IT_number 14
_symmetry_cell_setting monoclinic
_symmetry_space_group_name_Hall '-P 2ybc'
_symmetry_space_group_name_H-M 'P 1 21/c 1'
_atom_sites_solution_hydrogens geom
_atom_sites_solution_primary direct
_atom_sites_solution_secondary difmap
_audit_creation_method SHELXL-97
_cell_angle_alpha 90.00
_cell_angle_beta 100.885(8)
_cell_angle_gamma 90.00
_cell_formula_units_Z 4
_cell_length_a 12.542(2)
_cell_length_b 17.245(3)
_cell_length_c 26.111(5)
_cell_measurement_reflns_used 12139
_cell_measurement_temperature 93(2)
_cell_measurement_theta_max 26.39
_cell_measurement_theta_min 1.38
_cell_volume 5545.9(17)
_computing_cell_refinement 'CrystalClear (Rigaku Corp., 2004)'
_computing_data_collection 'CrystalClear (Rigaku Corp., 2004)'
_computing_data_reduction 'CrystalClear (Rigaku Corp., 2004)'
_computing_molecular_graphics 'Bruker SHELXTL'
_computing_publication_material 'Bruker SHELXTL'
_computing_structure_refinement 'SHELXL-97 (Sheldrick, 1997)'
_computing_structure_solution 'SHELXS-97 (Sheldrick, 1990)'
_diffrn_ambient_temperature 93(2)
_diffrn_measured_fraction_theta_full 0.985
_diffrn_measured_fraction_theta_max 0.978
_diffrn_measurement_device_type CCD
_diffrn_measurement_method '\w and \f scans'
_diffrn_radiation_monochromator confocal
_diffrn_radiation_source 'rotating anode'
_diffrn_radiation_type MoK\a
_diffrn_radiation_wavelength 0.71073
_diffrn_reflns_av_R_equivalents 0.0929
_diffrn_reflns_av_sigmaI/netI 0.0870
_diffrn_reflns_limit_h_max 14
_diffrn_reflns_limit_h_min -13
_diffrn_reflns_limit_k_max 16
_diffrn_reflns_limit_k_min -20
_diffrn_reflns_limit_l_max 31
_diffrn_reflns_limit_l_min -24
_diffrn_reflns_number 32935
_diffrn_reflns_theta_full 25.00
_diffrn_reflns_theta_max 25.35
_diffrn_reflns_theta_min 2.29
_exptl_absorpt_coefficient_mu 2.847
_exptl_absorpt_correction_T_max 1.0000
_exptl_absorpt_correction_T_min 0.9172
_exptl_absorpt_correction_type multi-scan
_exptl_absorpt_process_details 'Jacobson, R. (1998) Private communication'
_exptl_crystal_colour colourless
_exptl_crystal_density_diffrn 1.594
_exptl_crystal_density_method 'not measured'
_exptl_crystal_description prism
_exptl_crystal_F_000 2658
_exptl_crystal_size_max 0.030
_exptl_crystal_size_mid 0.030
_exptl_crystal_size_min 0.030
_refine_diff_density_max 1.561
_refine_diff_density_min -0.695
_refine_diff_density_rms 0.166
_refine_ls_extinction_method none
_refine_ls_goodness_of_fit_ref 1.032
_refine_ls_hydrogen_treatment constr
_refine_ls_matrix_type full
_refine_ls_number_parameters 544
_refine_ls_number_reflns 9944
_refine_ls_number_restraints 0
_refine_ls_restrained_S_all 1.032
_refine_ls_R_factor_all 0.1032
_refine_ls_R_factor_gt 0.0609
_refine_ls_shift/su_max 0.008
_refine_ls_shift/su_mean 0.000
_refine_ls_structure_factor_coef Fsqd
_refine_ls_weighting_details 'calc w=1/[\s^2^(Fo^2^)+(0.0511P)^2^+30.7412P] where P=(Fo^2^+2Fc^2^)/3'
_refine_ls_weighting_scheme calc
_refine_ls_wR_factor_gt 0.1178
_refine_ls_wR_factor_ref 0.1331
_reflns_number_gt 6872
_reflns_number_total 9944
_reflns_threshold_expression >2sigma(I)
_cod_data_source_file c0dt00218f.txt
_cod_data_source_block tarrag20
_cod_depositor_comments
;
The following automatic conversions were performed:

'_symmetry_cell_setting' value 'Monoclinic' changed to 'monoclinic'
according to /home/saulius/struct/CIF-dictionaries/cif_core.dic
dictionary named 'cif_core.dic' version 2.4.2 from 2011-04-26.

Automatic conversion script
Id: cif_fix_values 1891 2012-01-12 08:04:46Z andrius 
;
_cod_original_cell_volume 5546.0(17)
_cod_original_sg_symbol_H-M P2(1)/c
_cod_original_formula_sum 'C48.50 H78.50 Cu3 I3 N7'
_cod_database_code 7026131

loop_
_symmetry_equiv_pos_as_xyz
'x, y, z'
'-x, y+1/2, -z+1/2'
'-x, -y, -z'
'x, -y-1/2, z-1/2'

loop_
_atom_site_label
_atom_site_type_symbol
_atom_site_fract_x
_atom_site_fract_y
_atom_site_fract_z
_atom_site_U_iso_or_equiv
_atom_site_adp_type
_atom_site_occupancy
_atom_site_symmetry_multiplicity
_atom_site_calc_flag
_atom_site_refinement_flags
Cu1 Cu 0.72785(8) 0.26732(6) 0.21917(4) 0.0248(2) Uani 1 1 d .
Cu2 Cu 0.87269(8) 0.17484(6) 0.25297(4) 0.0256(2) Uani 1 1 d .
Cu3 Cu 0.76897(9) 0.05211(6) 0.26473(4) 0.0330(3) Uani 1 1 d .
I1 I 0.62918(4) 0.17752(3) 0.27222(2) 0.02807(15) Uani 1 1 d .
I2 I 0.83252(5) 0.07690(3) 0.17497(2) 0.02785(15) Uani 1 1 d .
I3 I 0.96308(4) 0.09786(3) 0.33357(2) 0.02442(14) Uani 1 1 d .
C1 C 0.6665(6) 0.3313(4) 0.1604(3) 0.0206(18) Uani 1 1 d .
N2 N 0.6170(5) 0.3061(4) 0.1130(3) 0.0245(16) Uani 1 1 d .
C3 C 0.5858(7) 0.3671(5) 0.0797(3) 0.026(2) Uani 1 1 d .
H3A H 0.5497 0.3639 0.0443 0.032 Uiso 1 1 calc R
C4 C 0.6161(7) 0.4320(5) 0.1068(3) 0.0257(19) Uani 1 1 d .
H4A H 0.6057 0.4837 0.0943 0.031 Uiso 1 1 calc R
N5 N 0.6650(5) 0.4098(4) 0.1560(3) 0.0245(16) Uani 1 1 d .
C6 C 0.5959(7) 0.2235(5) 0.1014(3) 0.030(2) Uani 1 1 d .
H6A H 0.6450 0.1929 0.1287 0.036 Uiso 1 1 calc R
C7 C 0.4809(7) 0.2021(5) 0.1043(3) 0.032(2) Uani 1 1 d .
H7A H 0.4301 0.2328 0.0784 0.038 Uiso 1 1 calc R
H7B H 0.4667 0.2149 0.1394 0.038 Uiso 1 1 calc R
C8 C 0.4608(10) 0.1158(6) 0.0936(4) 0.051(3) Uani 1 1 d .
H8A H 0.5065 0.0852 0.1215 0.061 Uiso 1 1 calc R
H8B H 0.3838 0.1036 0.0940 0.061 Uiso 1 1 calc R
C9 C 0.4870(10) 0.0935(6) 0.0412(4) 0.052(3) Uani 1 1 d .
H9A H 0.4361 0.1200 0.0131 0.063 Uiso 1 1 calc R
H9B H 0.4774 0.0369 0.0360 0.063 Uiso 1 1 calc R
C10 C 0.6033(9) 0.1157(6) 0.0381(4) 0.052(3) Uani 1 1 d .
H10A H 0.6545 0.0852 0.0639 0.063 Uiso 1 1 calc R
H10B H 0.6173 0.1034 0.0029 0.063 Uiso 1 1 calc R
C11 C 0.6223(9) 0.2018(6) 0.0490(4) 0.045(3) Uani 1 1 d .
H11A H 0.6991 0.2145 0.0487 0.054 Uiso 1 1 calc R
H11B H 0.5761 0.2323 0.0212 0.054 Uiso 1 1 calc R
C12 C 0.7008(7) 0.4621(5) 0.2003(4) 0.028(2) Uani 1 1 d .
H12A H 0.7587 0.4350 0.2255 0.034 Uiso 1 1 calc R
C13 C 0.7491(8) 0.5367(5) 0.1833(4) 0.037(2) Uani 1 1 d .
H13A H 0.8121 0.5242 0.1670 0.045 Uiso 1 1 calc R
H13B H 0.6943 0.5637 0.1571 0.045 Uiso 1 1 calc R
C14 C 0.7849(8) 0.5894(6) 0.2299(4) 0.043(3) Uani 1 1 d .
H14A H 0.8155 0.6378 0.2184 0.052 Uiso 1 1 calc R
H14B H 0.8425 0.5634 0.2553 0.052 Uiso 1 1 calc R
C15 C 0.6898(7) 0.6087(5) 0.2562(4) 0.030(2) Uani 1 1 d .
H15A H 0.7153 0.6418 0.2870 0.035 Uiso 1 1 calc R
H15B H 0.6346 0.6382 0.2316 0.035 Uiso 1 1 calc R
C16 C 0.6387(7) 0.5353(5) 0.2730(4) 0.032(2) Uani 1 1 d .
H16A H 0.6909 0.5097 0.3011 0.038 Uiso 1 1 calc R
H16B H 0.5735 0.5492 0.2873 0.038 Uiso 1 1 calc R
C17 C 0.6070(7) 0.4793(5) 0.2282(3) 0.029(2) Uani 1 1 d .
H17A H 0.5458 0.5015 0.2029 0.035 Uiso 1 1 calc R
H17B H 0.5818 0.4302 0.2415 0.035 Uiso 1 1 calc R
C21 C 0.8976(7) 0.2877(4) 0.2514(3) 0.0229(18) Uani 1 1 d .
N22 N 0.9544(5) 0.3257(4) 0.2189(3) 0.0238(15) Uani 1 1 d .
C23 C 1.0014(7) 0.3921(5) 0.2412(3) 0.029(2) Uani 1 1 d .
H23A H 1.0436 0.4279 0.2258 0.035 Uiso 1 1 calc R
C24 C 0.9765(7) 0.3972(5) 0.2890(3) 0.030(2) Uani 1 1 d .
H24A H 0.9984 0.4370 0.3139 0.035 Uiso 1 1 calc R
N25 N 0.9125(5) 0.3332(4) 0.2951(3) 0.0222(15) Uani 1 1 d .
C26 C 0.9690(7) 0.2920(5) 0.1684(3) 0.0227(18) Uani 1 1 d .
H26A H 0.9081 0.2546 0.1573 0.027 Uiso 1 1 calc R
C27 C 0.9614(7) 0.3532(5) 0.1259(3) 0.029(2) Uani 1 1 d .
H27A H 0.8891 0.3782 0.1204 0.035 Uiso 1 1 calc R
H27B H 1.0171 0.3937 0.1367 0.035 Uiso 1 1 calc R
C28 C 0.9789(8) 0.3158(6) 0.0757(3) 0.037(2) Uani 1 1 d .
H28A H 0.9163 0.2817 0.0623 0.044 Uiso 1 1 calc R
H28B H 0.9815 0.3567 0.0494 0.044 Uiso 1 1 calc R
C29 C 1.0813(8) 0.2688(6) 0.0823(3) 0.037(2) Uani 1 1 d .
H29A H 1.1447 0.3038 0.0909 0.045 Uiso 1 1 calc R
H29B H 1.0853 0.2425 0.0490 0.045 Uiso 1 1 calc R
C30 C 1.0868(8) 0.2085(6) 0.1250(4) 0.039(2) Uani 1 1 d .
H30A H 1.1577 0.1814 0.1300 0.046 Uiso 1 1 calc R
H30B H 1.0289 0.1695 0.1146 0.046 Uiso 1 1 calc R
C31 C 1.0732(7) 0.2462(5) 0.1758(3) 0.036(2) Uani 1 1 d .
H31A H 1.0725 0.2058 0.2026 0.043 Uiso 1 1 calc R
H31B H 1.1354 0.2812 0.1881 0.043 Uiso 1 1 calc R
C32 C 0.8698(7) 0.3140(5) 0.3421(3) 0.0254(19) Uani 1 1 d .
H32A H 0.8353 0.2617 0.3365 0.030 Uiso 1 1 calc R
C33 C 0.9615(8) 0.3082(5) 0.3892(3) 0.034(2) Uani 1 1 d .
H33A H 1.0173 0.2713 0.3819 0.041 Uiso 1 1 calc R
H33B H 0.9962 0.3596 0.3968 0.041 Uiso 1 1 calc R
C34 C 0.9151(9) 0.2805(6) 0.4353(4) 0.047(3) Uani 1 1 d .
H34A H 0.9739 0.2779 0.4665 0.057 Uiso 1 1 calc R
H34B H 0.8853 0.2277 0.4282 0.057 Uiso 1 1 calc R
C35 C 0.8247(10) 0.3349(8) 0.4466(4) 0.066(4) Uani 1 1 d .
H35A H 0.7930 0.3135 0.4756 0.079 Uiso 1 1 calc R
H35B H 0.8556 0.3865 0.4573 0.079 Uiso 1 1 calc R
C36 C 0.7359(9) 0.3427(7) 0.3975(4) 0.053(3) Uani 1 1 d .
H36A H 0.7000 0.2919 0.3893 0.063 Uiso 1 1 calc R
H36B H 0.6804 0.3801 0.4043 0.063 Uiso 1 1 calc R
C37 C 0.7832(7) 0.3703(5) 0.3509(4) 0.035(2) Uani 1 1 d .
H37A H 0.7252 0.3730 0.3194 0.043 Uiso 1 1 calc R
H37B H 0.8147 0.4227 0.3578 0.043 Uiso 1 1 calc R
C41 C 0.7073(7) -0.0384(5) 0.2913(3) 0.0250(19) Uani 1 1 d .
N42 N 0.6868(5) -0.0474(4) 0.3405(2) 0.0208(15) Uani 1 1 d .
C43 C 0.6342(7) -0.1159(5) 0.3452(3) 0.0249(19) Uani 1 1 d .
H43A H 0.6107 -0.1344 0.3754 0.030 Uiso 1 1 calc R
C44 C 0.6224(7) -0.1515(5) 0.2992(3) 0.0246(19) Uani 1 1 d .
H44A H 0.5891 -0.2005 0.2905 0.030 Uiso 1 1 calc R
N45 N 0.6671(5) -0.1042(4) 0.2667(2) 0.0205(15) Uani 1 1 d .
C46 C 0.7198(6) 0.0108(5) 0.3818(3) 0.0232(18) Uani 1 1 d .
H46A H 0.7566 0.0538 0.3662 0.028 Uiso 1 1 calc R
C47 C 0.8016(7) -0.0222(5) 0.4268(3) 0.030(2) Uani 1 1 d .
H47A H 0.8649 -0.0428 0.4135 0.036 Uiso 1 1 calc R
H47B H 0.7681 -0.0656 0.4428 0.036 Uiso 1 1 calc R
C48 C 0.8399(8) 0.0400(6) 0.4681(3) 0.037(2) Uani 1 1 d .
H48A H 0.8891 0.0163 0.4981 0.044 Uiso 1 1 calc R
H48B H 0.8808 0.0805 0.4532 0.044 Uiso 1 1 calc R
C49 C 0.7432(8) 0.0765(6) 0.4866(4) 0.041(2) Uani 1 1 d .
H49A H 0.7690 0.1187 0.5116 0.049 Uiso 1 1 calc R
H49B H 0.7069 0.0371 0.5048 0.049 Uiso 1 1 calc R
C50 C 0.6619(7) 0.1093(5) 0.4404(4) 0.033(2) Uani 1 1 d .
H50A H 0.5991 0.1318 0.4531 0.039 Uiso 1 1 calc R
H50B H 0.6969 0.1512 0.4235 0.039 Uiso 1 1 calc R
C51 C 0.6224(7) 0.0458(5) 0.4005(4) 0.033(2) Uani 1 1 d .
H51A H 0.5839 0.0051 0.4166 0.040 Uiso 1 1 calc R
H51B H 0.5711 0.0680 0.3705 0.040 Uiso 1 1 calc R
C52 C 0.6709(6) -0.1185(5) 0.2117(3) 0.0228(19) Uani 1 1 d .
H52A H 0.7319 -0.0867 0.2031 0.027 Uiso 1 1 calc R
C53 C 0.5685(9) -0.0920(7) 0.1761(4) 0.049(3) Uani 1 1 d .
H53A H 0.5565 -0.0362 0.1820 0.058 Uiso 1 1 calc R
H53B H 0.5057 -0.1212 0.1841 0.058 Uiso 1 1 calc R
C54 C 0.5763(9) -0.1048(7) 0.1195(3) 0.050(3) Uani 1 1 d .
H54A H 0.6342 -0.0713 0.1106 0.060 Uiso 1 1 calc R
H54B H 0.5068 -0.0897 0.0970 0.060 Uiso 1 1 calc R
C55 C 0.6011(9) -0.1890(7) 0.1091(4) 0.054(3) Uani 1 1 d .
H55A H 0.5399 -0.2221 0.1147 0.065 Uiso 1 1 calc R
H55B H 0.6093 -0.1949 0.0723 0.065 Uiso 1 1 calc R
C56 C 0.7018(11) -0.2141(6) 0.1441(4) 0.057(3) Uani 1 1 d .
H56A H 0.7641 -0.1846 0.1358 0.069 Uiso 1 1 calc R
H56B H 0.7145 -0.2698 0.1381 0.069 Uiso 1 1 calc R
C57 C 0.6951(10) -0.2015(6) 0.2016(4) 0.050(3) Uani 1 1 d .
H57A H 0.6375 -0.2350 0.2108 0.060 Uiso 1 1 calc R
H57B H 0.7649 -0.2165 0.2239 0.060 Uiso 1 1 calc R
N61 N 0.3819(9) 0.1204(6) 0.4689(4) 0.070(3) Uiso 1 1 d .
C61 C 0.2938(9) 0.1411(6) 0.4634(4) 0.044(3) Uiso 1 1 d .
C62 C 0.1833(10) 0.1606(7) 0.4538(5) 0.066(3) Uiso 1 1 d .
H62A H 0.1468 0.1357 0.4215 0.100 Uiso 1 1 calc R
H62B H 0.1755 0.2170 0.4504 0.100 Uiso 1 1 calc R
H62C H 0.1504 0.1428 0.4829 0.100 Uiso 1 1 calc R
C63A C 0.796(3) 0.560(3) 0.5322(16) 0.038(10) Uiso 0.25 1 d P
C63B C 0.804(4) 0.594(3) 0.5192(18) 0.046(11) Uiso 0.25 1 d P
C64 C 0.8761(18) 0.5149(13) 0.5381(9) 0.055(6) Uiso 0.50 1 d P
C65 C 0.9519(19) 0.5281(14) 0.4987(10) 0.065(7) Uiso 0.50 1 d P

loop_
_atom_site_aniso_label
_atom_site_aniso_U_11
_atom_site_aniso_U_22
_atom_site_aniso_U_33
_atom_site_aniso_U_23
_atom_site_aniso_U_13
_atom_site_aniso_U_12
Cu1 0.0314(6) 0.0191(5) 0.0227(5) 0.0015(4) 0.0018(5) -0.0012(4)
Cu2 0.0308(6) 0.0155(5) 0.0303(6) 0.0035(4) 0.0048(5) -0.0027(4)
Cu3 0.0492(7) 0.0207(6) 0.0327(6) 0.0006(5) 0.0166(6) -0.0120(5)
I1 0.0245(3) 0.0226(3) 0.0384(3) 0.0054(3) 0.0092(3) 0.0001(2)
I2 0.0392(3) 0.0213(3) 0.0247(3) 0.0006(2) 0.0103(3) -0.0003(2)
I3 0.0228(3) 0.0221(3) 0.0285(3) 0.0042(2) 0.0052(2) 0.0028(2)
C1 0.020(4) 0.018(4) 0.025(5) -0.006(4) 0.007(4) -0.005(3)
N2 0.029(4) 0.024(4) 0.023(4) 0.002(3) 0.011(3) 0.008(3)
C3 0.031(5) 0.031(5) 0.018(4) -0.002(4) 0.007(4) 0.002(4)
C4 0.029(5) 0.026(5) 0.022(5) 0.008(4) 0.005(4) 0.003(4)
N5 0.024(4) 0.021(4) 0.030(4) 0.002(3) 0.005(3) 0.000(3)
C6 0.039(5) 0.034(5) 0.015(4) -0.004(4) 0.002(4) 0.003(4)
C7 0.040(5) 0.029(5) 0.029(5) -0.009(4) 0.017(4) -0.005(4)
C8 0.075(8) 0.030(6) 0.052(7) -0.009(5) 0.024(6) -0.010(5)
C9 0.089(9) 0.032(6) 0.034(6) -0.011(5) 0.008(6) -0.006(6)
C10 0.061(7) 0.056(7) 0.041(6) -0.016(5) 0.010(6) 0.002(6)
C11 0.050(6) 0.044(6) 0.046(6) -0.024(5) 0.019(5) 0.000(5)
C12 0.027(5) 0.020(5) 0.039(5) 0.001(4) 0.008(4) -0.006(4)
C13 0.034(5) 0.031(5) 0.052(6) -0.006(5) 0.022(5) -0.008(4)
C14 0.037(6) 0.033(6) 0.065(7) -0.009(5) 0.020(5) -0.007(4)
C15 0.023(5) 0.018(5) 0.049(6) -0.002(4) 0.010(4) -0.004(4)
C16 0.039(5) 0.020(5) 0.039(5) -0.001(4) 0.011(4) 0.001(4)
C17 0.034(5) 0.025(5) 0.030(5) -0.002(4) 0.010(4) -0.008(4)
C21 0.027(5) 0.008(4) 0.031(5) -0.001(4) 0.000(4) 0.000(3)
N22 0.023(4) 0.021(4) 0.028(4) 0.009(3) 0.007(3) -0.005(3)
C23 0.036(5) 0.019(5) 0.028(5) 0.003(4) -0.002(4) -0.009(4)
C24 0.032(5) 0.023(5) 0.029(5) 0.005(4) -0.004(4) -0.006(4)
N25 0.027(4) 0.016(4) 0.023(4) 0.004(3) 0.004(3) 0.002(3)
C26 0.027(5) 0.019(4) 0.019(4) 0.007(3) -0.006(4) -0.007(4)
C27 0.032(5) 0.025(5) 0.030(5) 0.010(4) 0.008(4) -0.007(4)
C28 0.038(5) 0.046(6) 0.025(5) 0.008(4) 0.005(4) 0.003(5)
C29 0.043(6) 0.053(7) 0.017(5) 0.007(4) 0.006(4) -0.006(5)
C30 0.044(6) 0.036(6) 0.039(6) 0.000(5) 0.014(5) 0.012(5)
C31 0.039(5) 0.038(6) 0.029(5) 0.012(4) 0.002(4) 0.003(4)
C32 0.028(5) 0.022(5) 0.025(5) 0.002(4) 0.002(4) 0.004(4)
C33 0.044(6) 0.025(5) 0.033(5) -0.004(4) 0.003(4) -0.004(4)
C34 0.055(7) 0.053(7) 0.033(6) 0.006(5) 0.011(5) 0.008(5)
C35 0.086(9) 0.082(9) 0.040(7) -0.003(6) 0.036(7) 0.021(7)
C36 0.049(7) 0.066(8) 0.046(7) 0.002(6) 0.016(6) 0.022(6)
C37 0.034(5) 0.031(5) 0.042(6) -0.005(4) 0.010(5) 0.003(4)
C41 0.030(5) 0.020(5) 0.025(5) -0.003(4) 0.005(4) 0.001(4)
N42 0.029(4) 0.011(3) 0.023(4) -0.004(3) 0.005(3) -0.007(3)
C43 0.033(5) 0.020(5) 0.025(5) 0.004(4) 0.012(4) 0.003(4)
C44 0.034(5) 0.011(4) 0.033(5) 0.000(4) 0.018(4) 0.002(4)
N45 0.031(4) 0.012(3) 0.019(4) -0.001(3) 0.006(3) -0.002(3)
C46 0.027(5) 0.021(4) 0.022(4) 0.001(4) 0.006(4) 0.000(4)
C47 0.041(5) 0.024(5) 0.023(5) -0.007(4) 0.005(4) -0.002(4)
C48 0.040(5) 0.048(6) 0.019(5) -0.008(4) -0.002(4) -0.001(5)
C49 0.050(6) 0.045(6) 0.032(5) -0.018(5) 0.018(5) -0.006(5)
C50 0.033(5) 0.028(5) 0.038(5) -0.016(4) 0.010(4) -0.002(4)
C51 0.030(5) 0.029(5) 0.044(6) -0.002(4) 0.016(5) -0.001(4)
C52 0.021(4) 0.021(4) 0.029(5) -0.006(4) 0.010(4) -0.005(3)
C53 0.059(7) 0.059(7) 0.029(6) 0.004(5) 0.013(5) 0.022(6)
C54 0.058(7) 0.074(8) 0.017(5) -0.006(5) 0.002(5) 0.022(6)
C55 0.070(8) 0.064(8) 0.024(5) -0.007(5) -0.001(5) -0.024(6)
C56 0.111(10) 0.029(6) 0.034(6) -0.010(5) 0.018(7) 0.027(6)
C57 0.076(8) 0.030(6) 0.040(6) -0.006(5) 0.000(6) 0.019(5)

loop_
_atom_type_symbol
_atom_type_description
_atom_type_scat_dispersion_real
_atom_type_scat_dispersion_imag
_atom_type_scat_source
C C 0.0033 0.0016 'International Tables Vol C Tables 4.2.6.8 and 6.1.1.4'
H H 0.0000 0.0000 'International Tables Vol C Tables 4.2.6.8 and 6.1.1.4'
N N 0.0061 0.0033 'International Tables Vol C Tables 4.2.6.8 and 6.1.1.4'
Cu Cu 0.3201 1.2651 'International Tables Vol C Tables 4.2.6.8 and 6.1.1.4'
I I -0.4742 1.8119 'International Tables Vol C Tables 4.2.6.8 and 6.1.1.4'

loop_
_geom_angle_atom_site_label_1
_geom_angle_atom_site_label_2
_geom_angle_atom_site_label_3
_geom_angle
_geom_angle_site_symmetry_1
C1 Cu1 C21 115.6(3) .
C1 Cu1 Cu2 144.7(2) .
C21 Cu1 Cu2 50.1(2) .
C1 Cu1 I1 128.2(2) .
C21 Cu1 I1 115.5(2) .
Cu2 Cu1 I1 79.16(4) .
C21 Cu2 Cu1 57.3(2) .
C21 Cu2 Cu3 156.0(2) .
Cu1 Cu2 Cu3 102.97(5) .
C21 Cu2 I3 118.8(2) .
Cu1 Cu2 I3 144.54(5) .
Cu3 Cu2 I3 68.01(4) .
C21 Cu2 I2 128.9(2) .
Cu1 Cu2 I2 96.82(5) .
Cu3 Cu2 I2 61.83(4) .
I3 Cu2 I2 107.12(4) .
C41 Cu3 Cu2 165.9(3) .
C41 Cu3 I2 131.1(2) .
Cu2 Cu3 I2 60.71(3) .
C41 Cu3 I1 107.4(2) .
Cu2 Cu3 I1 72.97(4) .
I2 Cu3 I1 103.47(4) .
C41 Cu3 I3 110.5(3) .
Cu2 Cu3 I3 56.51(3) .
I2 Cu3 I3 98.59(4) .
I1 Cu3 I3 102.27(4) .
Cu1 I1 Cu3 93.23(4) .
Cu2 I2 Cu3 57.46(3) .
Cu2 I3 Cu3 55.48(3) .
N2 C1 N5 104.2(7) .
N2 C1 Cu1 126.3(6) .
N5 C1 Cu1 129.4(6) .
C1 N2 C3 111.2(7) .
C1 N2 C6 122.3(7) .
C3 N2 C6 126.4(7) .
C4 C3 N2 106.6(7) .
C4 C3 H3A 126.7 .
N2 C3 H3A 126.7 .
C3 C4 N5 107.1(7) .
C3 C4 H4A 126.4 .
N5 C4 H4A 126.4 .
C1 N5 C4 110.8(7) .
C1 N5 C12 123.2(7) .
C4 N5 C12 125.6(7) .
N2 C6 C7 111.4(7) .
N2 C6 C11 111.3(7) .
C7 C6 C11 111.1(7) .
N2 C6 H6A 107.6 .
C7 C6 H6A 107.6 .
C11 C6 H6A 107.6 .
C6 C7 C8 110.9(8) .
C6 C7 H7A 109.5 .
C8 C7 H7A 109.5 .
C6 C7 H7B 109.5 .
C8 C7 H7B 109.5 .
H7A C7 H7B 108.1 .
C9 C8 C7 110.8(8) .
C9 C8 H8A 109.5 .
C7 C8 H8A 109.5 .
C9 C8 H8B 109.5 .
C7 C8 H8B 109.5 .
H8A C8 H8B 108.1 .
C8 C9 C10 110.9(9) .
C8 C9 H9A 109.5 .
C10 C9 H9A 109.5 .
C8 C9 H9B 109.5 .
C10 C9 H9B 109.5 .
H9A C9 H9B 108.1 .
C11 C10 C9 110.7(9) .
C11 C10 H10A 109.5 .
C9 C10 H10A 109.5 .
C11 C10 H10B 109.5 .
C9 C10 H10B 109.5 .
H10A C10 H10B 108.1 .
C6 C11 C10 111.0(9) .
C6 C11 H11A 109.4 .
C10 C11 H11A 109.4 .
C6 C11 H11B 109.4 .
C10 C11 H11B 109.4 .
H11A C11 H11B 108.0 .
N5 C12 C13 111.6(7) .
N5 C12 C17 110.3(7) .
C13 C12 C17 111.1(7) .
N5 C12 H12A 107.9 .
C13 C12 H12A 107.9 .
C17 C12 H12A 107.9 .
C14 C13 C12 110.2(8) .
C14 C13 H13A 109.6 .
C12 C13 H13A 109.6 .
C14 C13 H13B 109.6 .
C12 C13 H13B 109.6 .
H13A C13 H13B 108.1 .
C13 C14 C15 110.8(8) .
C13 C14 H14A 109.5 .
C15 C14 H14A 109.5 .
C13 C14 H14B 109.5 .
C15 C14 H14B 109.5 .
H14A C14 H14B 108.1 .
C16 C15 C14 110.9(7) .
C16 C15 H15A 109.5 .
C14 C15 H15A 109.5 .
C16 C15 H15B 109.5 .
C14 C15 H15B 109.5 .
H15A C15 H15B 108.0 .
C17 C16 C15 111.8(7) .
C17 C16 H16A 109.3 .
C15 C16 H16A 109.3 .
C17 C16 H16B 109.3 .
C15 C16 H16B 109.3 .
H16A C16 H16B 107.9 .
C16 C17 C12 112.3(7) .
C16 C17 H17A 109.1 .
C12 C17 H17A 109.1 .
C16 C17 H17B 109.1 .
C12 C17 H17B 109.1 .
H17A C17 H17B 107.9 .
N25 C21 N22 103.6(6) .
N25 C21 Cu2 123.1(6) .
N22 C21 Cu2 125.9(6) .
N25 C21 Cu1 112.8(5) .
N22 C21 Cu1 115.1(6) .
Cu2 C21 Cu1 72.5(3) .
C23 N22 C21 111.7(7) .
C23 N22 C26 126.3(7) .
C21 N22 C26 121.8(6) .
C24 C23 N22 107.0(7) .
C24 C23 H23A 126.5 .
N22 C23 H23A 126.5 .
C23 C24 N25 107.2(8) .
C23 C24 H24A 126.4 .
N25 C24 H24A 126.4 .
C21 N25 C24 110.5(7) .
C21 N25 C32 123.6(7) .
C24 N25 C32 125.8(7) .
N22 C26 C31 110.0(6) .
N22 C26 C27 112.0(7) .
C31 C26 C27 112.9(7) .
N22 C26 H26A 107.2 .
C31 C26 H26A 107.2 .
C27 C26 H26A 107.2 .
C28 C27 C26 109.6(7) .
C28 C27 H27A 109.7 .
C26 C27 H27A 109.7 .
C28 C27 H27B 109.7 .
C26 C27 H27B 109.7 .
H27A C27 H27B 108.2 .
C29 C28 C27 113.0(8) .
C29 C28 H28A 109.0 .
C27 C28 H28A 109.0 .
C29 C28 H28B 109.0 .
C27 C28 H28B 109.0 .
H28A C28 H28B 107.8 .
C28 C29 C30 112.0(7) .
C28 C29 H29A 109.2 .
C30 C29 H29A 109.2 .
C28 C29 H29B 109.2 .
C30 C29 H29B 109.2 .
H29A C29 H29B 107.9 .
C29 C30 C31 110.5(8) .
C29 C30 H30A 109.5 .
C31 C30 H30A 109.5 .
C29 C30 H30B 109.5 .
C31 C30 H30B 109.5 .
H30A C30 H30B 108.1 .
C26 C31 C30 110.6(7) .
C26 C31 H31A 109.5 .
C30 C31 H31A 109.5 .
C26 C31 H31B 109.5 .
C30 C31 H31B 109.5 .
H31A C31 H31B 108.1 .
N25 C32 C37 111.7(7) .
N25 C32 C33 110.6(7) .
C37 C32 C33 112.1(7) .
N25 C32 H32A 107.4 .
C37 C32 H32A 107.4 .
C33 C32 H32A 107.4 .
C34 C33 C32 108.6(8) .
C34 C33 H33A 110.0 .
C32 C33 H33A 110.0 .
C34 C33 H33B 110.0 .
C32 C33 H33B 110.0 .
H33A C33 H33B 108.3 .
C33 C34 C35 111.7(9) .
C33 C34 H34A 109.3 .
C35 C34 H34A 109.3 .
C33 C34 H34B 109.3 .
C35 C34 H34B 109.3 .
H34A C34 H34B 107.9 .
C36 C35 C34 109.7(9) .
C36 C35 H35A 109.7 .
C34 C35 H35A 109.7 .
C36 C35 H35B 109.7 .
C34 C35 H35B 109.7 .
H35A C35 H35B 108.2 .
C37 C36 C35 111.3(9) .
C37 C36 H36A 109.4 .
C35 C36 H36A 109.4 .
C37 C36 H36B 109.4 .
C35 C36 H36B 109.4 .
H36A C36 H36B 108.0 .
C32 C37 C36 108.7(8) .
C32 C37 H37A 110.0 .
C36 C37 H37A 110.0 .
C32 C37 H37B 110.0 .
C36 C37 H37B 110.0 .
H37A C37 H37B 108.3 .
N45 C41 N42 103.4(7) .
N45 C41 Cu3 130.2(6) .
N42 C41 Cu3 126.2(6) .
C41 N42 C43 111.2(6) .
C41 N42 C46 122.2(6) .
C43 N42 C46 126.6(6) .
C44 C43 N42 107.0(7) .
C44 C43 H43A 126.5 .
N42 C43 H43A 126.5 .
C43 C44 N45 107.1(7) .
C43 C44 H44A 126.4 .
N45 C44 H44A 126.4 .
C41 N45 C44 111.3(7) .
C41 N45 C52 121.9(6) .
C44 N45 C52 126.8(7) .
N42 C46 C47 111.5(6) .
N42 C46 C51 111.9(7) .
C47 C46 C51 111.5(7) .
N42 C46 H46A 107.2 .
C47 C46 H46A 107.2 .
C51 C46 H46A 107.2 .
C46 C47 C48 111.0(7) .
C46 C47 H47A 109.4 .
C48 C47 H47A 109.4 .
C46 C47 H47B 109.4 .
C48 C47 H47B 109.4 .
H47A C47 H47B 108.0 .
C49 C48 C47 110.5(8) .
C49 C48 H48A 109.5 .
C47 C48 H48A 109.5 .
C49 C48 H48B 109.5 .
C47 C48 H48B 109.5 .
H48A C48 H48B 108.1 .
C48 C49 C50 110.8(7) .
C48 C49 H49A 109.5 .
C50 C49 H49A 109.5 .
C48 C49 H49B 109.5 .
C50 C49 H49B 109.5 .
H49A C49 H49B 108.1 .
C51 C50 C49 110.7(7) .
C51 C50 H50A 109.5 .
C49 C50 H50A 109.5 .
C51 C50 H50B 109.5 .
C49 C50 H50B 109.5 .
H50A C50 H50B 108.1 .
C46 C51 C50 109.0(7) .
C46 C51 H51A 109.9 .
C50 C51 H51A 109.9 .
C46 C51 H51B 109.9 .
C50 C51 H51B 109.9 .
H51A C51 H51B 108.3 .
N45 C52 C57 112.2(7) .
N45 C52 C53 111.9(7) .
C57 C52 C53 111.0(8) .
N45 C52 H52A 107.1 .
C57 C52 H52A 107.1 .
C53 C52 H52A 107.1 .
C52 C53 C54 110.7(8) .
C52 C53 H53A 109.5 .
C54 C53 H53A 109.5 .
C52 C53 H53B 109.5 .
C54 C53 H53B 109.5 .
H53A C53 H53B 108.1 .
C53 C54 C55 111.5(9) .
C53 C54 H54A 109.3 .
C55 C54 H54A 109.3 .
C53 C54 H54B 109.3 .
C55 C54 H54B 109.3 .
H54A C54 H54B 108.0 .
C56 C55 C54 110.5(8) .
C56 C55 H55A 109.6 .
C54 C55 H55A 109.6 .
C56 C55 H55B 109.6 .
C54 C55 H55B 109.6 .
H55A C55 H55B 108.1 .
C55 C56 C57 111.4(9) .
C55 C56 H56A 109.4 .
C57 C56 H56A 109.4 .
C55 C56 H56B 109.4 .
C57 C56 H56B 109.4 .
H56A C56 H56B 108.0 .
C52 C57 C56 111.0(8) .
C52 C57 H57A 109.4 .
C56 C57 H57A 109.4 .
C52 C57 H57B 109.4 .
C56 C57 H57B 109.4 .
H57A C57 H57B 108.0 .
N61 C61 C62 174.9(13) .
C61 C62 H62A 109.5 .
C61 C62 H62B 109.5 .
H62A C62 H62B 109.5 .
C61 C62 H62C 109.5 .
H62A C62 H62C 109.5 .
H62B C62 H62C 109.5 .
C63A C64 C65 114(3) .
C65 C64 C63B 93(2) .
C65 C65 C64 117(3) 3_766

loop_
_geom_bond_atom_site_label_1
_geom_bond_atom_site_label_2
_geom_bond_distance
_geom_bond_site_symmetry_2
Cu1 C1 1.927(8) .
Cu1 C21 2.165(8) .
Cu1 Cu2 2.4528(15) .
Cu1 I1 2.5487(11) .
Cu2 C21 1.973(8) .
Cu2 Cu3 2.5332(14) .
Cu2 I3 2.5642(12) .
Cu2 I2 2.6206(12) .
Cu3 C41 1.928(8) .
Cu3 I2 2.6489(12) .
Cu3 I1 2.8141(13) .
Cu3 I3 2.8509(13) .
C1 N2 1.349(10) .
C1 N5 1.359(10) .
N2 C3 1.374(11) .
N2 C6 1.469(11) .
C3 C4 1.341(12) .
C3 H3A 0.9500 .
C4 N5 1.369(10) .
C4 H4A 0.9500 .
N5 C12 1.470(11) .
C6 C7 1.504(12) .
C6 C11 1.513(12) .
C6 H6A 1.0000 .
C7 C8 1.527(13) .
C7 H7A 0.9900 .
C7 H7B 0.9900 .
C8 C9 1.516(13) .
C8 H8A 0.9900 .
C8 H8B 0.9900 .
C9 C10 1.525(15) .
C9 H9A 0.9900 .
C9 H9B 0.9900 .
C10 C11 1.521(14) .
C10 H10A 0.9900 .
C10 H10B 0.9900 .
C11 H11A 0.9900 .
C11 H11B 0.9900 .
C12 C13 1.523(11) .
C12 C17 1.524(12) .
C12 H12A 1.0000 .
C13 C14 1.517(13) .
C13 H13A 0.9900 .
C13 H13B 0.9900 .
C14 C15 1.521(12) .
C14 H14A 0.9900 .
C14 H14B 0.9900 .
C15 C16 1.521(11) .
C15 H15A 0.9900 .
C15 H15B 0.9900 .
C16 C17 1.513(12) .
C16 H16A 0.9900 .
C16 H16B 0.9900 .
C17 H17A 0.9900 .
C17 H17B 0.9900 .
C21 N25 1.369(10) .
C21 N22 1.373(10) .
N22 C23 1.366(10) .
N22 C26 1.484(10) .
C23 C24 1.346(12) .
C23 H23A 0.9500 .
C24 N25 1.390(10) .
C24 H24A 0.9500 .
N25 C32 1.466(10) .
C26 C31 1.508(12) .
C26 C27 1.522(11) .
C26 H26A 1.0000 .
C27 C28 1.515(12) .
C27 H27A 0.9900 .
C27 H27B 0.9900 .
C28 C29 1.501(13) .
C28 H28A 0.9900 .
C28 H28B 0.9900 .
C29 C30 1.517(12) .
C29 H29A 0.9900 .
C29 H29B 0.9900 .
C30 C31 1.515(12) .
C30 H30A 0.9900 .
C30 H30B 0.9900 .
C31 H31A 0.9900 .
C31 H31B 0.9900 .
C32 C37 1.507(11) .
C32 C33 1.520(12) .
C32 H32A 1.0000 .
C33 C34 1.511(13) .
C33 H33A 0.9900 .
C33 H33B 0.9900 .
C34 C35 1.542(14) .
C34 H34A 0.9900 .
C34 H34B 0.9900 .
C35 C36 1.537(15) .
C35 H35A 0.9900 .
C35 H35B 0.9900 .
C36 C37 1.528(13) .
C36 H36A 0.9900 .
C36 H36B 0.9900 .
C37 H37A 0.9900 .
C37 H37B 0.9900 .
C41 N45 1.355(10) .
C41 N42 1.365(10) .
N42 C43 1.368(10) .
N42 C46 1.474(10) .
C43 C44 1.332(11) .
C43 H43A 0.9500 .
C44 N45 1.372(10) .
C44 H44A 0.9500 .
N45 C52 1.466(10) .
C46 C47 1.517(11) .
C46 C51 1.524(11) .
C46 H46A 1.0000 .
C47 C48 1.532(12) .
C47 H47A 0.9900 .
C47 H47B 0.9900 .
C48 C49 1.524(13) .
C48 H48A 0.9900 .
C48 H48B 0.9900 .
C49 C50 1.533(13) .
C49 H49A 0.9900 .
C49 H49B 0.9900 .
C50 C51 1.529(12) .
C50 H50A 0.9900 .
C50 H50B 0.9900 .
C51 H51A 0.9900 .
C51 H51B 0.9900 .
C52 C57 1.497(12) .
C52 C53 1.508(13) .
C52 H52A 1.0000 .
C53 C54 1.513(13) .
C53 H53A 0.9900 .
C53 H53B 0.9900 .
C54 C55 1.520(15) .
C54 H54A 0.9900 .
C54 H54B 0.9900 .
C55 C56 1.478(15) .
C55 H55A 0.9900 .
C55 H55B 0.9900 .
C56 C57 1.536(13) .
C56 H56A 0.9900 .
C56 H56B 0.9900 .
C57 H57A 0.9900 .
C57 H57B 0.9900 .
N61 C61 1.144(13) .
C61 C62 1.402(15) .
C62 H62A 0.9800 .
C62 H62B 0.9800 .
C62 H62C 0.9800 .
C63A C63B 0.70(5) .
C63A C64 1.26(4) .
C63B C64 1.66(5) .
C64 C65 1.55(3) .
C65 C65 1.54(5) 3_766

loop_
_geom_torsion_atom_site_label_1
_geom_torsion_atom_site_label_2
_geom_torsion_atom_site_label_3
_geom_torsion_atom_site_label_4
_geom_torsion
_geom_torsion_site_symmetry_4
C1 Cu1 Cu2 C21 78.1(5) .
I1 Cu1 Cu2 C21 -137.0(3) .
C1 Cu1 Cu2 Cu3 -116.8(4) .
C21 Cu1 Cu2 Cu3 165.0(3) .
I1 Cu1 Cu2 Cu3 28.08(4) .
C1 Cu1 Cu2 I3 173.0(4) .
C21 Cu1 Cu2 I3 94.9(3) .
I1 Cu1 Cu2 I3 -42.11(9) .
C1 Cu1 Cu2 I2 -54.2(4) .
C21 Cu1 Cu2 I2 -132.4(3) .
I1 Cu1 Cu2 I2 90.66(4) .
C21 Cu2 Cu3 C41 -87.5(12) .
Cu1 Cu2 Cu3 C41 -119.8(10) .
I3 Cu2 Cu3 C41 24.2(10) .
I2 Cu2 Cu3 C41 149.4(10) .
C21 Cu2 Cu3 I2 123.2(6) .
Cu1 Cu2 Cu3 I2 90.85(5) .
I3 Cu2 Cu3 I2 -125.20(4) .
C21 Cu2 Cu3 I1 6.4(6) .
Cu1 Cu2 Cu3 I1 -25.97(4) .
I3 Cu2 Cu3 I1 117.98(4) .
I2 Cu2 Cu3 I1 -116.82(4) .
C21 Cu2 Cu3 I3 -111.6(6) .
Cu1 Cu2 Cu3 I3 -143.95(5) .
I2 Cu2 Cu3 I3 125.20(4) .
C1 Cu1 I1 Cu3 130.5(3) .
C21 Cu1 I1 Cu3 -59.9(2) .
Cu2 Cu1 I1 Cu3 -24.43(4) .
C41 Cu3 I1 Cu1 -170.5(3) .
Cu2 Cu3 I1 Cu1 24.28(4) .
I2 Cu3 I1 Cu1 -28.88(4) .
I3 Cu3 I1 Cu1 73.20(4) .
C21 Cu2 I2 Cu3 -154.1(3) .
Cu1 Cu2 I2 Cu3 -101.09(5) .
I3 Cu2 I2 Cu3 52.45(4) .
C41 Cu3 I2 Cu2 -170.5(3) .
I1 Cu3 I2 Cu2 61.34(4) .
I3 Cu3 I2 Cu2 -43.57(3) .
C21 Cu2 I3 Cu3 154.5(3) .
Cu1 Cu2 I3 Cu3 81.39(9) .
I2 Cu2 I3 Cu3 -48.91(4) .
C41 Cu3 I3 Cu2 -173.9(3) .
I2 Cu3 I3 Cu2 46.11(4) .
I1 Cu3 I3 Cu2 -59.79(4) .
C21 Cu1 C1 N2 123.6(6) .
Cu2 Cu1 C1 N2 67.2(8) .
I1 Cu1 C1 N2 -66.9(7) .
C21 Cu1 C1 N5 -54.3(8) .
Cu2 Cu1 C1 N5 -110.7(7) .
I1 Cu1 C1 N5 115.2(6) .
N5 C1 N2 C3 0.3(8) .
Cu1 C1 N2 C3 -178.1(6) .
N5 C1 N2 C6 -176.6(7) .
Cu1 C1 N2 C6 5.0(10) .
C1 N2 C3 C4 -0.1(9) .
C6 N2 C3 C4 176.6(7) .
N2 C3 C4 N5 -0.1(9) .
N2 C1 N5 C4 -0.3(8) .
Cu1 C1 N5 C4 178.0(6) .
N2 C1 N5 C12 173.5(7) .
Cu1 C1 N5 C12 -8.2(11) .
C3 C4 N5 C1 0.2(9) .
C3 C4 N5 C12 -173.4(7) .
C1 N2 C6 C7 98.6(9) .
C3 N2 C6 C7 -77.8(10) .
C1 N2 C6 C11 -136.8(8) .
C3 N2 C6 C11 46.8(11) .
N2 C6 C7 C8 -178.5(7) .
C11 C6 C7 C8 56.7(11) .
C6 C7 C8 C9 -56.4(12) .
C7 C8 C9 C10 55.9(12) .
C8 C9 C10 C11 -55.9(12) .
N2 C6 C11 C10 178.3(8) .
C7 C6 C11 C10 -56.9(11) .
C9 C10 C11 C6 56.2(12) .
C1 N5 C12 C13 148.7(8) .
C4 N5 C12 C13 -38.4(11) .
C1 N5 C12 C17 -87.3(9) .
C4 N5 C12 C17 85.6(9) .
N5 C12 C13 C14 179.9(7) .
C17 C12 C13 C14 56.3(10) .
C12 C13 C14 C15 -58.6(11) .
C13 C14 C15 C16 57.5(11) .
C14 C15 C16 C17 -54.2(10) .
C15 C16 C17 C12 52.6(10) .
N5 C12 C17 C16 -178.0(7) .
C13 C12 C17 C16 -53.7(10) .
Cu1 Cu2 C21 N25 106.2(7) .
Cu3 Cu2 C21 N25 68.0(10) .
I3 Cu2 C21 N25 -32.5(7) .
I2 Cu2 C21 N25 176.6(5) .
Cu1 Cu2 C21 N22 -108.8(7) .
Cu3 Cu2 C21 N22 -147.0(5) .
I3 Cu2 C21 N22 112.4(7) .
I2 Cu2 C21 N22 -38.4(8) .
Cu3 Cu2 C21 Cu1 -38.2(7) .
I3 Cu2 C21 Cu1 -138.76(12) .
I2 Cu2 C21 Cu1 70.4(3) .
C1 Cu1 C21 N25 99.7(6) .
Cu2 Cu1 C21 N25 -119.2(6) .
I1 Cu1 C21 N25 -71.3(6) .
C1 Cu1 C21 N22 -19.0(7) .
Cu2 Cu1 C21 N22 122.2(7) .
I1 Cu1 C21 N22 170.1(5) .
C1 Cu1 C21 Cu2 -141.1(3) .
I1 Cu1 C21 Cu2 47.9(3) .
N25 C21 N22 C23 -0.6(9) .
Cu2 C21 N22 C23 -151.0(6) .
Cu1 C21 N22 C23 123.0(6) .
N25 C21 N22 C26 173.9(6) .
Cu2 C21 N22 C26 23.5(11) .
Cu1 C21 N22 C26 -62.5(8) .
C21 N22 C23 C24 0.8(10) .
C26 N22 C23 C24 -173.4(7) .
N22 C23 C24 N25 -0.7(9) .
N22 C21 N25 C24 0.2(9) .
Cu2 C21 N25 C24 151.6(6) .
Cu1 C21 N25 C24 -125.0(6) .
N22 C21 N25 C32 -177.5(7) .
Cu2 C21 N25 C32 -26.0(10) .
Cu1 C21 N25 C32 57.4(8) .
C23 C24 N25 C21 0.3(9) .
C23 C24 N25 C32 177.9(7) .
C23 N22 C26 C31 81.5(9) .
C21 N22 C26 C31 -92.2(9) .
C23 N22 C26 C27 -44.9(11) .
C21 N22 C26 C27 141.4(7) .
N22 C26 C27 C28 179.0(7) .
C31 C26 C27 C28 54.2(10) .
C26 C27 C28 C29 -52.8(10) .
C27 C28 C29 C30 54.5(11) .
C28 C29 C30 C31 -55.0(11) .
N22 C26 C31 C30 177.5(7) .
C27 C26 C31 C30 -56.6(10) .
C29 C30 C31 C26 55.7(10) .
C21 N25 C32 C37 -113.0(9) .
C24 N25 C32 C37 69.7(10) .
C21 N25 C32 C33 121.4(8) .
C24 N25 C32 C33 -55.9(10) .
N25 C32 C33 C34 -174.4(7) .
C37 C32 C33 C34 60.3(10) .
C32 C33 C34 C35 -57.4(11) .
C33 C34 C35 C36 56.0(13) .
C34 C35 C36 C37 -55.6(13) .
N25 C32 C37 C36 175.2(8) .
C33 C32 C37 C36 -60.1(10) .
C35 C36 C37 C32 57.4(11) .
Cu2 Cu3 C41 N45 -156.0(6) .
I2 Cu3 C41 N45 -12.1(9) .
I1 Cu3 C41 N45 114.6(7) .
I3 Cu3 C41 N45 -134.6(7) .
Cu2 Cu3 C41 N42 29.4(16) .
I2 Cu3 C41 N42 173.3(5) .
I1 Cu3 C41 N42 -60.0(7) .
I3 Cu3 C41 N42 50.8(8) .
N45 C41 N42 C43 -1.0(9) .
Cu3 C41 N42 C43 174.7(6) .
N45 C41 N42 C46 178.5(7) .
Cu3 C41 N42 C46 -5.7(11) .
C41 N42 C43 C44 1.0(9) .
C46 N42 C43 C44 -178.6(7) .
N42 C43 C44 N45 -0.4(9) .
N42 C41 N45 C44 0.8(9) .
Cu3 C41 N45 C44 -174.7(6) .
N42 C41 N45 C52 179.2(7) .
Cu3 C41 N45 C52 3.7(12) .
C43 C44 N45 C41 -0.2(9) .
C43 C44 N45 C52 -178.5(7) .
C41 N42 C46 C47 -116.9(8) .
C43 N42 C46 C47 62.6(10) .
C41 N42 C46 C51 117.5(8) .
C43 N42 C46 C51 -63.0(10) .
N42 C46 C47 C48 177.0(7) .
C51 C46 C47 C48 -57.2(9) .
C46 C47 C48 C49 55.3(10) .
C47 C48 C49 C50 -55.7(10) .
C48 C49 C50 C51 58.0(10) .
N42 C46 C51 C50 -176.2(7) .
C47 C46 C51 C50 58.2(9) .
C49 C50 C51 C46 -58.3(10) .
C41 N45 C52 C57 141.6(8) .
C44 N45 C52 C57 -40.3(11) .
C41 N45 C52 C53 -92.9(9) .
C44 N45 C52 C53 85.2(10) .
N45 C52 C53 C54 178.0(8) .
C57 C52 C53 C54 -55.9(12) .
C52 C53 C54 C55 55.9(13) .
C53 C54 C55 C56 -56.3(13) .
C54 C55 C56 C57 55.9(12) .
N45 C52 C57 C56 -178.3(8) .
C53 C52 C57 C56 55.7(12) .
C55 C56 C57 C52 -56.4(13) .
C63B C63A C64 C65 -23(8) .
C63A C63B C64 C65 159(7) .
C63A C64 C65 C65 -176(3) 3_766
C63B C64 C65 C65 175(3) 3_766
